data_4340210
loop_
_publ_author_name
'Chivers, Tristram'
'Eisler, Dana J.'
'Fedorchuk, Chantall'
'Schatte, Gabriele'
'Tuononen, Heikki M.'
'Boer\'e, Ren\'e T'

_publ_section_title
;
 Syntheses and structures of magnesium and zinc boraamidinates: EPR and
 DFT investigations of Li, Mg, Zn, B, and In complexes of the
 [PhB(NtBu)2].- anion radical.
;
_journal_issue 5
_journal_name_full 'Inorganic chemistry'
_journal_page_first 2119
_journal_page_last 2131
_journal_paper_doi 10.1021/ic0520014
_journal_volume 45
_journal_year 2006
_chemical_formula_sum 'C34 H71 B Cl Li Mg2 N2 O3'
_chemical_formula_weight 657.75
_chemical_name_systematic
; 
 ? 
;
_space_group_IT_number 2
_symmetry_cell_setting triclinic
_symmetry_space_group_name_Hall '-P 1'
_symmetry_space_group_name_H-M 'P -1'
_atom_sites_solution_hydrogens geom
_atom_sites_solution_primary direct
_atom_sites_solution_secondary difmap
_audit_creation_method SHELXL-97
_cell_angle_alpha 89.81(3)
_cell_angle_beta 81.72(3)
_cell_angle_gamma 73.45(3)
_cell_formula_units_Z 2
_cell_length_a 10.142(2)
_cell_length_b 12.481(3)
_cell_length_c 18.091(4)
_cell_measurement_temperature 173(2)
_cell_volume 2170.5(9)
_computing_cell_refinement 'Nonius DENZO'
_computing_data_collection 'Nonius COLLECT'
_computing_data_reduction 'Nonius DENZO'
_computing_molecular_graphics 'Bruker SHELXTL'
_computing_publication_material 'Bruker SHELXTL'
_computing_structure_refinement 'SHELXL-97 (Sheldrick, 1997)'
_computing_structure_solution 'SHELXS-97 (Sheldrick, 1990)'
_diffrn_ambient_temperature 173(2)
_diffrn_measured_fraction_theta_full 0.950
_diffrn_measured_fraction_theta_max 0.950
_diffrn_measurement_device_type 'Nonius Kappa CCD'
_diffrn_measurement_method 'phi\omega scans'
_diffrn_radiation_monochromator graphite
_diffrn_radiation_source 'fine-focus sealed tube'
_diffrn_radiation_type MoK\a
_diffrn_radiation_wavelength 0.71073
_diffrn_reflns_av_R_equivalents 0.023
_diffrn_reflns_av_sigmaI/netI 0.0261
_diffrn_reflns_limit_h_max 11
_diffrn_reflns_limit_h_min -12
_diffrn_reflns_limit_k_max 11
_diffrn_reflns_limit_k_min -14
_diffrn_reflns_limit_l_max 21
_diffrn_reflns_limit_l_min -21
_diffrn_reflns_number 22814
_diffrn_reflns_theta_full 25.02
_diffrn_reflns_theta_max 25.02
_diffrn_reflns_theta_min 2.90
_exptl_absorpt_coefficient_mu 0.146
_exptl_absorpt_correction_T_max 0.9898
_exptl_absorpt_correction_T_min 0.9855
_exptl_absorpt_correction_type integration
_exptl_absorpt_process_details 'HKL Scalepack (Otwinowski & Minor 1997)'
_exptl_crystal_colour colourless
_exptl_crystal_density_diffrn 1.006
_exptl_crystal_density_method 'not measured'
_exptl_crystal_description prism
_exptl_crystal_F_000 724
_exptl_crystal_size_max 0.10
_exptl_crystal_size_mid 0.08
_exptl_crystal_size_min 0.07
_refine_diff_density_max 0.381
_refine_diff_density_min -0.407
_refine_diff_density_rms 0.046
_refine_ls_extinction_method none
_refine_ls_goodness_of_fit_ref 1.047
_refine_ls_hydrogen_treatment constr
_refine_ls_matrix_type full
_refine_ls_number_parameters 404
_refine_ls_number_reflns 7277
_refine_ls_number_restraints 29
_refine_ls_restrained_S_all 1.068
_refine_ls_R_factor_all 0.0719
_refine_ls_R_factor_gt 0.0609
_refine_ls_shift/su_max 0.001
_refine_ls_shift/su_mean 0.000
_refine_ls_structure_factor_coef Fsqd
_refine_ls_weighting_details 'calc w=1/[\s^2^(Fo^2^)+(0.0739P)^2^+1.7550P] where P=(Fo^2^+2Fc^2^)/3'
_refine_ls_weighting_scheme calc
_refine_ls_wR_factor_gt 0.1548
_refine_ls_wR_factor_ref 0.1654
_reflns_number_gt 6184
_reflns_number_total 7277
_reflns_threshold_expression >2sigma(I)
_cod_data_source_file ic0520014rom20051118_090606.cif
_cod_data_source_block complex8
_cod_depositor_comments
;
The following automatic conversions were performed:

'_symmetry_cell_setting' value 'Triclinic' changed to 'triclinic'
according to
/usr/data/users/saulius/automatic-downloads/retrospective/ACS/lib/dictionaries/cif_core.dic
dictionary named 'cif_core.dic' version 2.4.2 from 2011-04-26.

Automatic conversion script
Id: cif_fix_values 2281 2013-09-26 08:29:07Z andrius 
;
_cod_original_cell_volume 2170.4(7)
_cod_original_sg_symbol_H-M P-1
_cod_database_code 4340210

loop_
_symmetry_equiv_pos_as_xyz
'x, y, z'
'-x, -y, -z'

loop_
_atom_site_label
_atom_site_type_symbol
_atom_site_fract_x
_atom_site_fract_y
_atom_site_fract_z
_atom_site_U_iso_or_equiv
_atom_site_adp_type
_atom_site_occupancy
_atom_site_symmetry_multiplicity
_atom_site_calc_flag
_atom_site_refinement_flags
_atom_site_disorder_assembly
_atom_site_disorder_group
Mg1 Mg 0.60347(8) -1.16499(6) 0.17700(4) 0.0364(2) Uani 1 1 d . A .
Mg2 Mg 0.47607(8) -1.27068(7) 0.28753(5) 0.0387(2) Uani 1 1 d . A .
B1 B 0.6447(3) -1.3678(2) 0.18104(15) 0.0341(6) Uani 1 1 d . . .
C1 C 0.7268(2) -1.48578(19) 0.14020(13) 0.0365(5) Uani 1 1 d . . .
C2 C 0.7153(3) -1.5858(2) 0.17147(15) 0.0457(6) Uani 1 1 d . . .
H2A H 0.6612 -1.5833 0.2192 0.055 Uiso 1 1 calc R . .
C3 C 0.7811(3) -1.6889(2) 0.13448(18) 0.0534(7) Uani 1 1 d . . .
H3A H 0.7707 -1.7555 0.1569 0.064 Uiso 1 1 calc R . .
C4 C 0.8609(3) -1.6947(2) 0.06577(17) 0.0527(7) Uani 1 1 d . . .
H4A H 0.9061 -1.7651 0.0407 0.063 Uiso 1 1 calc R . .
C5 C 0.8750(3) -1.5981(2) 0.03361(15) 0.0494(7) Uani 1 1 d . . .
H5A H 0.9301 -1.6017 -0.0140 0.059 Uiso 1 1 calc R . .
C6 C 0.8089(3) -1.4950(2) 0.07047(14) 0.0420(6) Uani 1 1 d . . .
H6A H 0.8201 -1.4289 0.0474 0.050 Uiso 1 1 calc R . .
N1 N 0.50983(19) -1.29716(15) 0.16915(11) 0.0349(4) Uani 1 1 d . . .
C7 C 0.4173(2) -1.3178(2) 0.11813(14) 0.0399(6) Uani 1 1 d . . .
C8 C 0.2865(3) -1.2191(3) 0.1279(2) 0.0657(9) Uani 1 1 d . . .
H8A H 0.2415 -1.2124 0.1801 0.099 Uiso 1 1 calc R . .
H8B H 0.2224 -1.2310 0.0952 0.099 Uiso 1 1 calc R . .
H8C H 0.3113 -1.1504 0.1148 0.099 Uiso 1 1 calc R . .
C9 C 0.3751(3) -1.4241(3) 0.1365(2) 0.0624(8) Uani 1 1 d . . .
H9A H 0.3317 -1.4194 0.1888 0.094 Uiso 1 1 calc R . .
H9B H 0.4579 -1.4891 0.1283 0.094 Uiso 1 1 calc R . .
H9C H 0.3088 -1.4322 0.1040 0.094 Uiso 1 1 calc R . .
C10 C 0.4842(3) -1.3264(3) 0.03620(16) 0.0594(8) Uani 1 1 d . . .
H10A H 0.5683 -1.3902 0.0285 0.089 Uiso 1 1 calc R . .
H10B H 0.5088 -1.2575 0.0234 0.089 Uiso 1 1 calc R . .
H10C H 0.4183 -1.3370 0.0043 0.089 Uiso 1 1 calc R . .
N2 N 0.68836(19) -1.30861(16) 0.23787(11) 0.0359(4) Uani 1 1 d . . .
C11 C 0.8202(3) -1.3399(2) 0.26884(15) 0.0451(6) Uani 1 1 d . . .
C12 C 0.9461(3) -1.3582(3) 0.20741(17) 0.0563(7) Uani 1 1 d . . .
H12A H 0.9372 -1.2905 0.1786 0.084 Uiso 1 1 calc R . .
H12B H 0.9503 -1.4212 0.1741 0.084 Uiso 1 1 calc R . .
H12C H 1.0314 -1.3745 0.2302 0.084 Uiso 1 1 calc R . .
C13 C 0.8170(3) -1.2426(3) 0.32069(18) 0.0652(9) Uani 1 1 d . . .
H13A H 0.8069 -1.1745 0.2922 0.098 Uiso 1 1 calc R . .
H13B H 0.9038 -1.2597 0.3420 0.098 Uiso 1 1 calc R . .
H13C H 0.7382 -1.2311 0.3611 0.098 Uiso 1 1 calc R . .
C14 C 0.8349(3) -1.4455(3) 0.31378(19) 0.0670(9) Uani 1 1 d . . .
H14A H 0.7541 -1.4343 0.3529 0.100 Uiso 1 1 calc R . .
H14B H 0.9198 -1.4611 0.3368 0.100 Uiso 1 1 calc R . .
H14C H 0.8402 -1.5088 0.2805 0.100 Uiso 1 1 calc R . .
C15 C 0.6986(3) -1.0641(2) 0.10474(15) 0.0469(6) Uani 1 1 d . . .
C16 C 0.7689(5) -1.1285(3) 0.0313(2) 0.0896(12) Uani 1 1 d . . .
H16A H 0.8121 -1.0812 -0.0014 0.134 Uiso 1 1 calc R . .
H16B H 0.6994 -1.1495 0.0068 0.134 Uiso 1 1 calc R . .
H16C H 0.8404 -1.1961 0.0415 0.134 Uiso 1 1 calc R . .
C17 C 0.5877(4) -0.9598(3) 0.0874(2) 0.0774(10) Uani 1 1 d . . .
H17A H 0.6314 -0.9133 0.0542 0.116 Uiso 1 1 calc R . .
H17B H 0.5416 -0.9171 0.1340 0.116 Uiso 1 1 calc R . .
H17C H 0.5189 -0.9818 0.0628 0.116 Uiso 1 1 calc R . .
C18 C 0.8051(4) -1.0246(3) 0.1400(2) 0.0762(10) Uani 1 1 d . . .
H18A H 0.8458 -0.9786 0.1049 0.114 Uiso 1 1 calc R . .
H18B H 0.8786 -1.0896 0.1518 0.114 Uiso 1 1 calc R . .
H18C H 0.7593 -0.9802 0.1860 0.114 Uiso 1 1 calc R . .
C19 C 0.3728(3) -1.3310(2) 0.38313(16) 0.0588(8) Uani 1 1 d D . .
C20 C 0.4294(8) -1.4635(4) 0.3799(4) 0.0643(17) Uiso 0.50 1 d PD A 1
H20A H 0.3713 -1.4936 0.4175 0.096 Uiso 0.50 1 calc PR A 1
H20B H 0.5256 -1.4862 0.3902 0.096 Uiso 0.50 1 calc PR A 1
H20C H 0.4262 -1.4925 0.3301 0.096 Uiso 0.50 1 calc PR A 1
C21 C 0.4101(14) -1.2921(11) 0.4543(5) 0.099(5) Uiso 0.50 1 d PD A 1
H21A H 0.3608 -1.3195 0.4975 0.148 Uiso 0.50 1 calc PR A 1
H21B H 0.3832 -1.2101 0.4574 0.148 Uiso 0.50 1 calc PR A 1
H21C H 0.5107 -1.3215 0.4542 0.148 Uiso 0.50 1 calc PR A 1
C22 C 0.2183(7) -1.3005(9) 0.3913(6) 0.090(3) Uiso 0.50 1 d PD A 1
H22A H 0.1825 -1.3331 0.4364 0.135 Uiso 0.50 1 calc PR A 1
H22B H 0.1907 -1.3294 0.3475 0.135 Uiso 0.50 1 calc PR A 1
H22C H 0.1800 -1.2189 0.3954 0.135 Uiso 0.50 1 calc PR A 1
C20A C 0.3634(11) -1.4484(6) 0.3742(5) 0.093(3) Uiso 0.50 1 d PD A 2
H20D H 0.3322 -1.4743 0.4230 0.140 Uiso 0.50 1 calc PR A 2
H20E H 0.4551 -1.4980 0.3535 0.140 Uiso 0.50 1 calc PR A 2
H20F H 0.2968 -1.4494 0.3402 0.140 Uiso 0.50 1 calc PR A 2
C21A C 0.4389(10) -1.3159(8) 0.4526(4) 0.057(2) Uiso 0.50 1 d PD A 2
H21D H 0.3909 -1.3429 0.4964 0.085 Uiso 0.50 1 calc PR A 2
H21E H 0.4303 -1.2365 0.4609 0.085 Uiso 0.50 1 calc PR A 2
H21F H 0.5375 -1.3587 0.4446 0.085 Uiso 0.50 1 calc PR A 2
C22A C 0.2177(7) -1.2555(8) 0.3981(5) 0.083(2) Uiso 0.50 1 d PD A 2
H22D H 0.1683 -1.2813 0.4420 0.124 Uiso 0.50 1 calc PR A 2
H22E H 0.1724 -1.2605 0.3544 0.124 Uiso 0.50 1 calc PR A 2
H22F H 0.2158 -1.1777 0.4072 0.124 Uiso 0.50 1 calc PR A 2
Cl1 Cl 0.42825(7) -1.06045(5) 0.28595(4) 0.04552(19) Uani 1 1 d . . .
Li1 Li 0.2626(4) -0.8694(4) 0.3121(2) 0.0437(9) Uiso 1 1 d . A .
O1 O 0.3080(2) -0.75443(17) 0.24804(12) 0.0631(5) Uani 1 1 d D . .
C23 C 0.1973(4) -0.6718(3) 0.2171(2) 0.0576(10) Uiso 0.75 1 d PD A 1
H23A H 0.1865 -0.5964 0.2384 0.069 Uiso 0.75 1 calc PR A 1
H23B H 0.1080 -0.6897 0.2307 0.069 Uiso 0.75 1 calc PR A 1
C24 C 0.2327(6) -0.6730(5) 0.1330(3) 0.0768(14) Uiso 0.75 1 d PD A 1
H24A H 0.1589 -0.6172 0.1128 0.115 Uiso 0.75 1 calc PR A 1
H24B H 0.2413 -0.7473 0.1120 0.115 Uiso 0.75 1 calc PR A 1
H24C H 0.3211 -0.6552 0.1197 0.115 Uiso 0.75 1 calc PR A 1
C23A C 0.2695(14) -0.7585(11) 0.1670(7) 0.069(3) Uiso 0.25 1 d PD A 2
H23C H 0.3552 -0.7761 0.1299 0.083 Uiso 0.25 1 calc PR A 2
H23D H 0.2241 -0.8183 0.1628 0.083 Uiso 0.25 1 calc PR A 2
C24A C 0.1736(15) -0.6487(10) 0.1509(8) 0.060(3) Uiso 0.25 1 d PD A 2
H24D H 0.1682 -0.6458 0.0972 0.089 Uiso 0.25 1 calc PR A 2
H24E H 0.2088 -0.5880 0.1660 0.089 Uiso 0.25 1 calc PR A 2
H24F H 0.0807 -0.6402 0.1788 0.089 Uiso 0.25 1 calc PR A 2
C25 C 0.4323(4) -0.7200(3) 0.2409(2) 0.0668(9) Uani 1 1 d . A .
H25A H 0.4085 -0.6391 0.2539 0.080 Uiso 1 1 calc R . .
H25B H 0.4799 -0.7330 0.1886 0.080 Uiso 1 1 calc R . .
C26 C 0.5262(4) -0.7847(3) 0.2917(2) 0.0807(10) Uani 1 1 d . . .
H26A H 0.6116 -0.7616 0.2863 0.121 Uiso 1 1 calc R A .
H26B H 0.5495 -0.8647 0.2786 0.121 Uiso 1 1 calc R . .
H26C H 0.4794 -0.7703 0.3435 0.121 Uiso 1 1 calc R . .
O2 O 0.0807(2) -0.88516(18) 0.30114(13) 0.0656(6) Uani 1 1 d D . .
C27 C -0.0195(11) -0.8823(10) 0.3750(6) 0.092(3) Uiso 0.40 1 d PD A 1
H27A H 0.0244 -0.8753 0.4195 0.111 Uiso 0.40 1 calc PR A 1
H27B H -0.0546 -0.9487 0.3787 0.111 Uiso 0.40 1 calc PR A 1
C28 C -0.1376(14) -0.7719(11) 0.3635(8) 0.107(4) Uiso 0.40 1 d PD A 1
H28A H -0.2105 -0.7566 0.4072 0.160 Uiso 0.40 1 calc PR A 1
H28B H -0.1778 -0.7818 0.3188 0.160 Uiso 0.40 1 calc PR A 1
H28C H -0.0977 -0.7090 0.3573 0.160 Uiso 0.40 1 calc PR A 1
C27A C -0.0398(9) -0.7859(8) 0.3134(6) 0.065(2) Uiso 0.35 1 d PD A 2
H27C H -0.0765 -0.7630 0.2661 0.078 Uiso 0.35 1 calc PR A 2
H27D H -0.0160 -0.7225 0.3354 0.078 Uiso 0.35 1 calc PR A 2
C28A C -0.1456(13) -0.8257(13) 0.3688(7) 0.089(4) Uiso 0.35 1 d PD A 2
H28D H -0.2300 -0.7634 0.3826 0.133 Uiso 0.35 1 calc PR A 2
H28E H -0.1045 -0.8521 0.4138 0.133 Uiso 0.35 1 calc PR A 2
H28F H -0.1692 -0.8870 0.3452 0.133 Uiso 0.35 1 calc PR A 2
C27B C -0.0461(13) -0.8333(12) 0.3488(8) 0.060(3) Uiso 0.25 1 d PD A 3
H27E H -0.1100 -0.7852 0.3176 0.072 Uiso 0.25 1 calc PR A 3
H27F H -0.0258 -0.7832 0.3850 0.072 Uiso 0.25 1 calc PR A 3
C28B C -0.123(2) -0.9034(16) 0.3919(10) 0.099(5) Uiso 0.25 1 d PD A 3
H28G H -0.2098 -0.8553 0.4197 0.148 Uiso 0.25 1 calc PR A 3
H28H H -0.0658 -0.9469 0.4270 0.148 Uiso 0.25 1 calc PR A 3
H28I H -0.1447 -0.9544 0.3575 0.148 Uiso 0.25 1 calc PR A 3
C29 C 0.0637(4) -0.9613(3) 0.24587(19) 0.0683(9) Uani 0.75 1 d P A 1
H29A H -0.0358 -0.9575 0.2490 0.082 Uiso 0.75 1 calc PR A 1
H29B H 0.1161 -1.0389 0.2552 0.082 Uiso 0.75 1 calc PR A 1
C30 C 0.1163(4) -0.9301(3) 0.1708(2) 0.0565(9) Uiso 0.75 1 d P A 1
H30A H 0.1054 -0.9816 0.1329 0.085 Uiso 0.75 1 calc PR A 1
H30B H 0.2149 -0.9344 0.1680 0.085 Uiso 0.75 1 calc PR A 1
H30C H 0.0633 -0.8535 0.1617 0.085 Uiso 0.75 1 calc PR A 1
C29A C 0.0637(4) -0.9613(3) 0.24587(19) 0.0683(9) Uani 0.25 1 d PD A 2
H29C H 0.1507 -0.9916 0.2105 0.082 Uiso 0.25 1 calc PR A 2
H29D H -0.0124 -0.9246 0.2176 0.082 Uiso 0.25 1 calc PR A 2
C30A C 0.029(2) -1.0497(15) 0.2923(10) 0.108(6) Uiso 0.25 1 d PD A 2
H30D H 0.0272 -1.1119 0.2599 0.162 Uiso 0.25 1 calc PR A 2
H30E H -0.0626 -1.0193 0.3225 0.162 Uiso 0.25 1 calc PR A 2
H30F H 0.0992 -1.0766 0.3252 0.162 Uiso 0.25 1 calc PR A 2
O3 O 0.2428(3) -0.82106(19) 0.41738(13) 0.0755(7) Uani 1 1 d D . .
C31 C 0.1820(13) -0.7266(8) 0.4668(5) 0.063(3) Uiso 0.35 1 d PD A 1
H31A H 0.2474 -0.7188 0.5007 0.076 Uiso 0.35 1 calc PR A 1
H31B H 0.0957 -0.7334 0.4973 0.076 Uiso 0.35 1 calc PR A 1
C32 C 0.151(2) -0.6298(14) 0.4189(10) 0.100(6) Uiso 0.35 1 d PD A 1
H32A H 0.1081 -0.5613 0.4502 0.150 Uiso 0.35 1 calc PR A 1
H32B H 0.0868 -0.6391 0.3855 0.150 Uiso 0.35 1 calc PR A 1
H32C H 0.2374 -0.6244 0.3892 0.150 Uiso 0.35 1 calc PR A 1
C31A C 0.2386(12) -0.6954(9) 0.4283(7) 0.069(3) Uiso 0.35 1 d PD A 2
H31C H 0.3174 -0.6919 0.4539 0.083 Uiso 0.35 1 calc PR A 2
H31D H 0.2509 -0.6630 0.3787 0.083 Uiso 0.35 1 calc PR A 2
C32A C 0.1090(11) -0.6279(9) 0.4718(7) 0.074(3) Uiso 0.35 1 d PD A 2
H32D H 0.1124 -0.5506 0.4770 0.110 Uiso 0.35 1 calc PR A 2
H32E H 0.0971 -0.6584 0.5215 0.110 Uiso 0.35 1 calc PR A 2
H32F H 0.0307 -0.6293 0.4463 0.110 Uiso 0.35 1 calc PR A 2
C31B C 0.2411(14) -0.7202(9) 0.4552(8) 0.059(3) Uiso 0.30 1 d PD A 3
H31E H 0.3269 -0.6982 0.4390 0.070 Uiso 0.30 1 calc PR A 3
H31F H 0.2279 -0.7264 0.5102 0.070 Uiso 0.30 1 calc PR A 3
C32B C 0.113(2) -0.6386(17) 0.4286(13) 0.099(7) Uiso 0.30 1 d PD A 3
H32G H 0.0975 -0.5637 0.4508 0.149 Uiso 0.30 1 calc PR A 3
H32H H 0.0309 -0.6644 0.4440 0.149 Uiso 0.30 1 calc PR A 3
H32I H 0.1290 -0.6358 0.3739 0.149 Uiso 0.30 1 calc PR A 3
C33 C 0.2395(13) -0.9127(11) 0.4699(7) 0.090(3) Uiso 0.40 1 d PD A 1
H33A H 0.1684 -0.8845 0.5144 0.108 Uiso 0.40 1 calc PR A 1
H33B H 0.2166 -0.9743 0.4451 0.108 Uiso 0.40 1 calc PR A 1
C34 C 0.3796(13) -0.9526(13) 0.4921(8) 0.118(4) Uiso 0.40 1 d PD A 1
H34A H 0.3825 -1.0143 0.5262 0.178 Uiso 0.40 1 calc PR A 1
H34B H 0.4001 -0.8912 0.5174 0.178 Uiso 0.40 1 calc PR A 1
H34C H 0.4490 -0.9789 0.4475 0.178 Uiso 0.40 1 calc PR A 1
C33A C 0.3246(12) -0.9046(8) 0.4663(5) 0.079(3) Uiso 0.40 1 d PD A 2
H33C H 0.4014 -0.9583 0.4334 0.095 Uiso 0.40 1 calc PR A 2
H33D H 0.3675 -0.8640 0.4982 0.095 Uiso 0.40 1 calc PR A 2
C34A C 0.2511(14) -0.9683(11) 0.5144(7) 0.111(4) Uiso 0.40 1 d PD A 2
H34D H 0.3160 -1.0190 0.5431 0.167 Uiso 0.40 1 calc PR A 2
H34E H 0.2110 -1.0121 0.4840 0.167 Uiso 0.40 1 calc PR A 2
H34F H 0.1765 -0.9171 0.5489 0.167 Uiso 0.40 1 calc PR A 2
C33B C 0.196(3) -0.859(2) 0.4862(11) 0.111(8) Uiso 0.20 1 d PD A 4
H33E H 0.1035 -0.8087 0.5075 0.133 Uiso 0.20 1 calc PR A 4
H33F H 0.2617 -0.8603 0.5218 0.133 Uiso 0.20 1 calc PR A 4
C34B C 0.187(3) -0.971(2) 0.4722(16) 0.114(8) Uiso 0.20 1 d PD A 4
H34G H 0.1583 -1.0024 0.5196 0.171 Uiso 0.20 1 calc PR A 4
H34H H 0.2775 -1.0188 0.4487 0.171 Uiso 0.20 1 calc PR A 4
H34I H 0.1177 -0.9679 0.4388 0.171 Uiso 0.20 1 calc PR A 4

loop_
_atom_site_aniso_label
_atom_site_aniso_U_11
_atom_site_aniso_U_22
_atom_site_aniso_U_33
_atom_site_aniso_U_23
_atom_site_aniso_U_13
_atom_site_aniso_U_12
Mg1 0.0392(4) 0.0272(4) 0.0440(4) -0.0011(3) -0.0081(3) -0.0103(3)
Mg2 0.0385(4) 0.0338(4) 0.0424(4) -0.0031(3) -0.0023(3) -0.0100(3)
B1 0.0349(13) 0.0292(13) 0.0390(14) 0.0023(11) -0.0047(11) -0.0106(10)
C1 0.0338(12) 0.0313(12) 0.0441(13) -0.0024(10) -0.0091(10) -0.0074(9)
C2 0.0456(14) 0.0339(13) 0.0530(15) 0.0000(11) 0.0009(11) -0.0080(11)
C3 0.0507(16) 0.0280(13) 0.078(2) -0.0012(13) -0.0070(14) -0.0062(11)
C4 0.0433(15) 0.0384(15) 0.0703(19) -0.0193(13) -0.0082(13) -0.0019(11)
C5 0.0409(14) 0.0544(17) 0.0483(15) -0.0142(13) -0.0013(11) -0.0085(12)
C6 0.0422(13) 0.0370(13) 0.0472(14) -0.0004(11) -0.0071(11) -0.0116(10)
N1 0.0355(10) 0.0276(10) 0.0425(11) -0.0032(8) -0.0092(8) -0.0090(8)
C7 0.0379(13) 0.0326(12) 0.0507(14) -0.0042(10) -0.0139(11) -0.0090(10)
C8 0.0506(17) 0.0541(18) 0.089(2) -0.0185(16) -0.0337(16) 0.0019(13)
C9 0.0655(19) 0.0518(17) 0.086(2) 0.0068(15) -0.0314(17) -0.0321(15)
C10 0.0580(17) 0.073(2) 0.0504(16) -0.0018(14) -0.0202(13) -0.0179(15)
N2 0.0345(10) 0.0315(10) 0.0405(10) -0.0020(8) -0.0092(8) -0.0059(8)
C11 0.0395(13) 0.0443(15) 0.0491(14) -0.0033(11) -0.0139(11) -0.0047(11)
C12 0.0377(14) 0.0660(19) 0.0637(18) -0.0073(15) -0.0110(12) -0.0110(13)
C13 0.0519(17) 0.076(2) 0.0668(19) -0.0222(16) -0.0257(15) -0.0076(15)
C14 0.0589(18) 0.069(2) 0.071(2) 0.0213(17) -0.0259(16) -0.0063(15)
C15 0.0559(16) 0.0373(14) 0.0499(15) 0.0000(11) -0.0044(12) -0.0188(12)
C16 0.109(3) 0.082(3) 0.069(2) -0.0116(19) 0.027(2) -0.033(2)
C17 0.103(3) 0.0542(19) 0.076(2) 0.0146(17) -0.028(2) -0.0177(18)
C18 0.076(2) 0.062(2) 0.107(3) 0.0131(19) -0.022(2) -0.0411(18)
C19 0.0673(19) 0.0594(18) 0.0536(16) -0.0021(14) 0.0042(14) -0.0309(15)
Cl1 0.0489(4) 0.0303(3) 0.0533(4) -0.0087(3) -0.0027(3) -0.0072(2)
O1 0.0677(13) 0.0534(12) 0.0764(14) 0.0152(10) -0.0158(11) -0.0282(10)
C25 0.072(2) 0.0506(18) 0.085(2) -0.0041(16) -0.0038(17) -0.0333(16)
C26 0.067(2) 0.082(2) 0.104(3) -0.006(2) -0.014(2) -0.0381(19)
O2 0.0434(11) 0.0715(14) 0.0789(14) -0.0262(11) -0.0052(10) -0.0134(10)
C29 0.0632(19) 0.075(2) 0.076(2) -0.0151(17) -0.0118(16) -0.0344(17)
C29A 0.0632(19) 0.075(2) 0.076(2) -0.0151(17) -0.0118(16) -0.0344(17)
O3 0.1002(18) 0.0651(14) 0.0598(13) -0.0198(11) -0.0063(12) -0.0243(13)

loop_
_atom_type_symbol
_atom_type_description
_atom_type_scat_dispersion_real
_atom_type_scat_dispersion_imag
_atom_type_scat_source
C C 0.0033 0.0016 'International Tables Vol C Tables 4.2.6.8 and 6.1.1.4'
H H 0.0000 0.0000 'International Tables Vol C Tables 4.2.6.8 and 6.1.1.4'
B B 0.0013 0.0007 'International Tables Vol C Tables 4.2.6.8 and 6.1.1.4'
N N 0.0061 0.0033 'International Tables Vol C Tables 4.2.6.8 and 6.1.1.4'
Mg Mg 0.0486 0.0363 'International Tables Vol C Tables 4.2.6.8 and 6.1.1.4'
Cl Cl 0.1484 0.1585 'International Tables Vol C Tables 4.2.6.8 and 6.1.1.4'
Li Li -0.0003 0.0001 'International Tables Vol C Tables 4.2.6.8 and 6.1.1.4'
O O 0.0106 0.0060 'International Tables Vol C Tables 4.2.6.8 and 6.1.1.4'

loop_
_geom_angle_atom_site_label_1
_geom_angle_atom_site_label_2
_geom_angle_atom_site_label_3
_geom_angle
C15 Mg1 N2 132.09(10)
C15 Mg1 N1 138.91(10)
N2 Mg1 N1 65.53(8)
C15 Mg1 B1 131.88(10)
C15 Mg1 Cl1 115.37(8)
N2 Mg1 Cl1 95.46(7)
N1 Mg1 Cl1 95.36(6)
C15 Mg1 Mg2 171.13(8)
N2 Mg2 N1 65.73(8)
N2 Mg2 C19 132.95(11)
N1 Mg2 C19 137.82(10)
N2 Mg2 Cl1 95.75(7)
N1 Mg2 Cl1 95.76(7)
C19 Mg2 Cl1 115.11(9)
N1 B1 N2 105.61(19)
N1 B1 C1 126.7(2)
N2 B1 C1 127.7(2)
C6 C1 C2 116.4(2)
C6 C1 B1 122.2(2)
C2 C1 B1 121.3(2)
C3 C2 C1 121.7(3)
C4 C3 C2 120.3(3)
C5 C4 C3 119.6(2)
C4 C5 C6 120.2(3)
C5 C6 C1 121.9(2)
B1 N1 C7 128.40(19)
B1 N1 Mg2 84.02(14)
C7 N1 Mg2 130.59(15)
B1 N1 Mg1 83.72(13)
C7 N1 Mg1 131.77(15)
Mg2 N1 Mg1 80.53(7)
N1 C7 C8 107.64(19)
N1 C7 C9 111.8(2)
C8 C7 C9 108.3(2)
N1 C7 C10 112.1(2)
C8 C7 C10 108.1(2)
C9 C7 C10 108.8(2)
B1 N2 C11 128.83(19)
B1 N2 Mg2 83.86(14)
C11 N2 Mg2 133.05(16)
B1 N2 Mg1 83.73(14)
C11 N2 Mg1 128.75(16)
Mg2 N2 Mg1 80.74(8)
N2 C11 C13 106.8(2)
N2 C11 C14 111.2(2)
C13 C11 C14 109.1(3)
N2 C11 C12 111.7(2)
C13 C11 C12 108.6(2)
C14 C11 C12 109.3(2)
C18 C15 C17 107.0(3)
C18 C15 C16 109.2(3)
C17 C15 C16 108.3(3)
C18 C15 Mg1 112.4(2)
C17 C15 Mg1 109.4(2)
C16 C15 Mg1 110.3(2)
C22 C19 C21 107.4(7)
C20A C19 C21A 111.9(6)
C20A C19 C22A 105.0(6)
C21A C19 C22A 106.7(5)
C22 C19 C20 107.5(5)
C21 C19 C20 106.0(6)
C22 C19 Mg2 116.5(4)
C20A C19 Mg2 115.2(4)
C21 C19 Mg2 110.7(6)
C21A C19 Mg2 109.6(4)
C22A C19 Mg2 107.9(4)
C20 C19 Mg2 108.1(3)
Li1 Cl1 Mg2 149.69(10)
Li1 Cl1 Mg1 136.84(10)
Mg2 Cl1 Mg1 66.03(4)
O2 Li1 O1 111.4(2)
O2 Li1 O3 104.1(2)
O1 Li1 O3 109.3(2)
O2 Li1 Cl1 105.50(19)
O1 Li1 Cl1 114.6(2)
O3 Li1 Cl1 111.5(2)
C25 O1 C23 110.9(3)
C25 O1 C23A 106.8(6)
C25 O1 Li1 127.3(2)
C23 O1 Li1 119.9(2)
C23A O1 Li1 113.7(5)
O1 C23 C24 109.9(4)
C24A C23A O1 110.3(9)
O1 C25 C26 109.6(3)
C27B O2 C29 112.3(6)
C29 O2 C27A 110.9(4)
C29 O2 C27 111.3(5)
C27B O2 Li1 125.6(6)
C29 O2 Li1 121.8(2)
C27A O2 Li1 118.5(4)
C27 O2 Li1 115.7(5)
O2 C27 C28 99.0(9)
O2 C27A C28A 102.9(8)
O2 C27B C28B 119.7(13)
O2 C29 C30 108.9(3)
C33B O3 C31B 88.5(12)
C31 O3 C33 100.3(7)
C31B O3 C33 112.1(8)
C31 O3 C33A 102.5(6)
C31B O3 C33A 99.0(7)
C33B O3 C31A 108.4(11)
C33A O3 C31A 117.4(7)
C33B O3 Li1 135.6(10)
C31 O3 Li1 141.6(4)
C31B O3 Li1 134.7(7)
C33 O3 Li1 113.0(6)
C33A O3 Li1 115.8(4)
C31A O3 Li1 113.5(5)
O3 C31 C32 105.7(10)
C32A C31A O3 113.1(8)
O3 C31B C32B 99.8(11)
C34 C33 O3 106.8(11)
C34A C33A O3 117.9(10)
O3 C33B C34B 106.8(19)

loop_
_geom_bond_atom_site_label_1
_geom_bond_atom_site_label_2
_geom_bond_distance
Mg1 C15 2.131(3)
Mg1 N2 2.132(2)
Mg1 N1 2.139(2)
Mg1 B1 2.447(3)
Mg1 Cl1 2.5363(14)
Mg1 Mg2 2.7600(14)
Mg2 N2 2.129(2)
Mg2 N1 2.131(2)
Mg2 C19 2.138(3)
Mg2 B1 2.447(3)
Mg2 Cl1 2.5296(11)
B1 N1 1.446(3)
B1 N2 1.456(3)
B1 C1 1.594(3)
C1 C6 1.393(3)
C1 C2 1.396(4)
C2 C3 1.392(4)
C3 C4 1.372(4)
C4 C5 1.372(4)
C5 C6 1.392(4)
N1 C7 1.479(3)
C7 C8 1.520(4)
C7 C9 1.528(4)
C7 C10 1.529(4)
N2 C11 1.474(3)
C11 C13 1.527(4)
C11 C14 1.528(4)
C11 C12 1.531(4)
C15 C18 1.523(4)
C15 C17 1.524(4)
C15 C16 1.525(4)
C19 C22 1.488(6)
C19 C20A 1.507(6)
C19 C21 1.513(7)
C19 C21A 1.543(6)
C19 C22A 1.571(6)
C19 C20 1.587(6)
Cl1 Li1 2.496(4)
Li1 O2 1.948(5)
Li1 O1 1.956(5)
Li1 O3 1.965(5)
O1 C25 1.432(4)
O1 C23 1.468(4)
O1 C23A 1.575(11)
C23 C24 1.511(6)
C23A C24A 1.493(14)
C25 C26 1.486(5)
O2 C27B 1.423(11)
O2 C29 1.443(4)
O2 C27A 1.462(9)
O2 C27 1.552(10)
C27 C28 1.583(13)
C27A C28A 1.548(8)
C27B C28B 1.481(16)
C29 C30 1.479(5)
O3 C33B 1.396(17)
O3 C31 1.415(9)
O3 C31B 1.430(10)
O3 C33 1.489(11)
O3 C33A 1.507(10)
O3 C31A 1.570(10)
C31 C32 1.471(14)
C31A C32A 1.460(12)
C31B C32B 1.543(16)
C33 C34 1.479(14)
C33A C34A 1.446(13)
C33B C34B 1.458(18)
